data_4315256
loop_
_publ_author_name
'Elena V. Mutseneck'
'Susanne Bieller'
'Michael Bolte'
'Hans-Wolfram Lerner'
'Matthias Wagner'

_publ_section_title
;
 Fourth Generation Scorpionates: Coordination Behavior of a New Class of
 Conformationally Flexible Mixed-Donor (Pyrazol-1-yl)borates
;
_journal_name_full 'Inorganic Chemistry'
_journal_page_first 3540
_journal_page_last 3552
_journal_paper_doi 10.1021/ic100104t
_journal_volume 49
_journal_year 2010
_chemical_formula_sum 'C37 H32 B2 Cl5 Fe N8 O'
_chemical_formula_weight 859.43
_chemical_name_systematic ?
_space_group_IT_number 2
_symmetry_cell_setting triclinic
_symmetry_space_group_name_Hall '-P 1'
_symmetry_space_group_name_H-M 'P -1'
_atom_sites_solution_hydrogens geom
_atom_sites_solution_primary direct
_atom_sites_solution_secondary difmap
_audit_creation_method SHELXL-97
_cell_angle_alpha 70.575(6)
_cell_angle_beta 77.218(6)
_cell_angle_gamma 86.521(7)
_cell_formula_units_Z 2
_cell_length_a 9.3421(8)
_cell_length_b 12.5641(10)
_cell_length_c 18.4784(14)
_cell_measurement_reflns_used 16273
_cell_measurement_temperature 173(2)
_cell_measurement_theta_max 25.6
_cell_measurement_theta_min 3.4
_cell_volume 1994.6(3)
_computing_cell_refinement 'X-Area (Stoe & Cie, 2001)'
_computing_data_collection 'X-Area (Stoe & Cie, 2001)'
_computing_data_reduction 'X-Area (Stoe & Cie, 2001)'
_computing_molecular_graphics 'XP in SHELXTL-Plus (Sheldrick, 1991)'
_computing_publication_material SHELXL97
_computing_structure_refinement 'SHELXL97 (Sheldrick, 1997) '
_computing_structure_solution 'SHELXS97 (Sheldrick, 1990) '
_diffrn_ambient_temperature 173(2)
_diffrn_measured_fraction_theta_full 0.996
_diffrn_measured_fraction_theta_max 0.973
_diffrn_measurement_device_type 'STOE IPDS II two-circle-diffractometer'
_diffrn_measurement_method \w
_diffrn_radiation_monochromator graphite
_diffrn_radiation_source 'fine-focus sealed tube'
_diffrn_radiation_type MoK\a
_diffrn_radiation_wavelength 0.71073
_diffrn_reflns_av_R_equivalents 0.1000
_diffrn_reflns_av_sigmaI/netI 0.1034
_diffrn_reflns_limit_h_max 11
_diffrn_reflns_limit_h_min -10
_diffrn_reflns_limit_k_max 15
_diffrn_reflns_limit_k_min -15
_diffrn_reflns_limit_l_max 22
_diffrn_reflns_limit_l_min -22
_diffrn_reflns_number 23615
_diffrn_reflns_theta_full 25.00
_diffrn_reflns_theta_max 25.45
_diffrn_reflns_theta_min 3.43
_diffrn_standards_decay_% 0
_diffrn_standards_interval_time 0
_diffrn_standards_number 0
_exptl_absorpt_coefficient_mu 0.755
_exptl_absorpt_correction_T_max 0.9421
_exptl_absorpt_correction_T_min 0.8699
_exptl_absorpt_correction_type multi-scan
_exptl_absorpt_process_details 'MULABS (Spek, 1990; Blessing, 1995)'
_exptl_crystal_colour orange
_exptl_crystal_density_diffrn 1.431
_exptl_crystal_density_method 'not measured'
_exptl_crystal_description block
_exptl_crystal_F_000 878
_exptl_crystal_size_max 0.19
_exptl_crystal_size_mid 0.14
_exptl_crystal_size_min 0.08
_refine_diff_density_max 0.894
_refine_diff_density_min -0.401
_refine_diff_density_rms 0.074
_refine_ls_extinction_method none
_refine_ls_goodness_of_fit_ref 1.025
_refine_ls_hydrogen_treatment mixed
_refine_ls_matrix_type full
_refine_ls_number_parameters 487
_refine_ls_number_reflns 7199
_refine_ls_number_restraints 0
_refine_ls_restrained_S_all 1.025
_refine_ls_R_factor_all 0.1112
_refine_ls_R_factor_gt 0.0646
_refine_ls_shift/su_max 0.001
_refine_ls_shift/su_mean 0.000
_refine_ls_structure_factor_coef Fsqd
_refine_ls_weighting_details 'calc w=1/[\s^2^(Fo^2^)+(0.0532P)^2^+0.0000P] where P=(Fo^2^+2Fc^2^)/3'
_refine_ls_weighting_scheme calc
_refine_ls_wR_factor_gt 0.1185
_refine_ls_wR_factor_ref 0.1332
_reflns_number_gt 4797
_reflns_number_total 7199
_reflns_threshold_expression I>2\s(I)
_cod_data_source_file ic100104t_si_002_16.cif
_cod_data_source_block wa444
_cod_depositor_comments
;
The following automatic conversions were performed:

'_symmetry_cell_setting' value 'Triclinic' changed to 'triclinic'
according to the built-in table from CIF Core dictionary named
'cif_core.dic' version 2.4.1 from 2010-06-29.

Automatic conversion script
Id: cif_fix_values 1646 2011-03-28 12:23:43Z adriana 
;
_cod_database_code 4315256

loop_
_symmetry_equiv_pos_as_xyz
'x, y, z'
'-x, -y, -z'

loop_
_atom_site_label
_atom_site_type_symbol
_atom_site_fract_x
_atom_site_fract_y
_atom_site_fract_z
_atom_site_U_iso_or_equiv
_atom_site_adp_type
_atom_site_occupancy
_atom_site_symmetry_multiplicity
_atom_site_calc_flag
_atom_site_refinement_flags
_atom_site_disorder_assembly
_atom_site_disorder_group
Fe1 Fe 0.72636(7) 0.53595(5) 0.17742(4) 0.02180(17) Uani 1 1 d . . .
Cl1 Cl 0.90302(13) 0.55692(10) 0.24390(7) 0.0344(3) Uani 1 1 d . . .
Cl2 Cl 0.86114(15) 0.44250(10) 0.09893(7) 0.0388(3) Uani 1 1 d . . .
O1 O 0.5830(3) 0.6446(2) 0.22561(15) 0.0187(6) Uani 1 1 d . . .
B1 B 0.4239(5) 0.6205(4) 0.2413(3) 0.0193(10) Uani 1 1 d . . .
B2 B 0.6274(5) 0.7655(4) 0.1980(3) 0.0201(10) Uani 1 1 d . . .
N11 N 0.4055(4) 0.5613(3) 0.18137(19) 0.0206(8) Uani 1 1 d . . .
N12 N 0.5284(4) 0.5202(3) 0.1445(2) 0.0246(8) Uani 1 1 d . . .
C13 C 0.4857(6) 0.4723(4) 0.0976(3) 0.0300(11) Uani 1 1 d . . .
H13 H 0.5492 0.4366 0.0651 0.036 Uiso 1 1 calc R . .
C14 C 0.3341(6) 0.4827(4) 0.1034(3) 0.0324(11) Uani 1 1 d . . .
H14 H 0.2756 0.4571 0.0763 0.039 Uiso 1 1 calc R . .
C15 C 0.2887(5) 0.5376(4) 0.1568(3) 0.0275(10) Uani 1 1 d . . .
H15 H 0.1900 0.5565 0.1741 0.033 Uiso 1 1 calc R . .
N21 N 0.7354(4) 0.7874(3) 0.1163(2) 0.0215(8) Uani 1 1 d . . .
N22 N 0.7823(4) 0.6955(3) 0.0929(2) 0.0257(8) Uani 1 1 d . . .
C23 C 0.8842(6) 0.7331(4) 0.0250(3) 0.0344(11) Uani 1 1 d . . .
H23 H 0.9372 0.6870 -0.0031 0.041 Uiso 1 1 calc R . .
C24 C 0.8992(6) 0.8502(4) 0.0029(3) 0.0369(12) Uani 1 1 d . . .
H24 H 0.9602 0.8986 -0.0432 0.044 Uiso 1 1 calc R . .
C25 C 0.8061(6) 0.8810(4) 0.0622(3) 0.0330(11) Uani 1 1 d . . .
H25 H 0.7939 0.9555 0.0644 0.040 Uiso 1 1 calc R . .
N31 N 0.3630(4) 0.7446(3) 0.2116(2) 0.0234(8) Uani 1 1 d . . .
N32 N 0.4732(4) 0.8240(3) 0.1848(2) 0.0207(8) Uani 1 1 d . . .
C33 C 0.4132(5) 0.9275(4) 0.1580(3) 0.0253(10) Uani 1 1 d . . .
C34 C 0.2638(5) 0.9119(4) 0.1673(3) 0.0339(12) Uani 1 1 d . . .
H34 H 0.1939 0.9689 0.1531 0.041 Uiso 1 1 calc R . .
C35 C 0.2365(5) 0.7971(4) 0.2010(3) 0.0324(11) Uani 1 1 d . . .
H35 H 0.1431 0.7613 0.2145 0.039 Uiso 1 1 calc R . .
C41 C 0.3480(5) 0.5518(3) 0.3300(2) 0.0220(9) Uani 1 1 d . . .
C42 C 0.4292(5) 0.5121(4) 0.3881(3) 0.0286(10) Uani 1 1 d . . .
H42 H 0.5312 0.5294 0.3753 0.034 Uiso 1 1 calc R . .
C43 C 0.3644(6) 0.4474(4) 0.4651(3) 0.0379(12) Uani 1 1 d . . .
H43 H 0.4230 0.4212 0.5034 0.045 Uiso 1 1 calc R . .
C44 C 0.2168(7) 0.4212(5) 0.4859(3) 0.0429(13) Uani 1 1 d . . .
H44 H 0.1732 0.3771 0.5381 0.051 Uiso 1 1 calc R . .
C45 C 0.1329(6) 0.4601(5) 0.4296(3) 0.0406(13) Uani 1 1 d . . .
H45 H 0.0308 0.4428 0.4431 0.049 Uiso 1 1 calc R . .
C46 C 0.1981(5) 0.5247(4) 0.3528(3) 0.0330(11) Uani 1 1 d . . .
H46 H 0.1387 0.5511 0.3149 0.040 Uiso 1 1 calc R . .
C51 C 0.6905(5) 0.8050(3) 0.2585(2) 0.0214(9) Uani 1 1 d . . .
C52 C 0.5975(5) 0.8059(4) 0.3291(3) 0.0308(11) Uani 1 1 d . . .
H52 H 0.4973 0.7845 0.3392 0.037 Uiso 1 1 calc R . .
C53 C 0.6471(6) 0.8373(4) 0.3852(3) 0.0372(12) Uani 1 1 d . . .
H53 H 0.5814 0.8382 0.4323 0.045 Uiso 1 1 calc R . .
C54 C 0.7940(6) 0.8672(4) 0.3712(3) 0.0395(12) Uani 1 1 d . . .
H54 H 0.8292 0.8881 0.4091 0.047 Uiso 1 1 calc R . .
C55 C 0.8890(6) 0.8667(5) 0.3026(3) 0.0378(12) Uani 1 1 d . . .
H55 H 0.9894 0.8868 0.2935 0.045 Uiso 1 1 calc R . .
C56 C 0.8377(5) 0.8368(4) 0.2465(3) 0.0317(11) Uani 1 1 d . . .
H56 H 0.9038 0.8379 0.1991 0.038 Uiso 1 1 calc R . .
N61 N 0.6491(4) 0.3867(3) 0.2754(2) 0.0269(8) Uani 1 1 d . . .
N62 N 0.7125(4) 0.3511(3) 0.3392(2) 0.0259(8) Uani 1 1 d . . .
H62 H 0.7817 0.3886 0.3464 0.031 Uiso 1 1 calc R . .
C63 C 0.6555(5) 0.2509(4) 0.3898(3) 0.0277(10) Uani 1 1 d . . .
C64 C 0.5497(6) 0.2201(4) 0.3581(3) 0.0356(12) Uani 1 1 d . . .
H64 H 0.4895 0.1539 0.3800 0.043 Uiso 1 1 calc R . .
C65 C 0.5501(6) 0.3068(4) 0.2875(3) 0.0324(11) Uani 1 1 d . . .
H65 H 0.4884 0.3088 0.2525 0.039 Uiso 1 1 calc R . .
C71 C 0.5032(5) 1.0337(4) 0.1218(3) 0.0306(11) Uani 1 1 d . . .
C72 C 0.4897(6) 1.1053(4) 0.0464(3) 0.0380(12) Uani 1 1 d . . .
H72 H 0.4232 1.0853 0.0207 0.046 Uiso 1 1 calc R . .
C73 C 0.5714(7) 1.2037(4) 0.0093(3) 0.0465(15) Uani 1 1 d . . .
H73 H 0.5595 1.2520 -0.0408 0.056 Uiso 1 1 calc R . .
C74 C 0.6719(6) 1.2319(4) 0.0462(3) 0.0419(13) Uani 1 1 d . . .
H74 H 0.7335 1.2968 0.0198 0.050 Uiso 1 1 calc R . .
C75 C 0.6814(6) 1.1630(4) 0.1232(3) 0.0323(11) Uani 1 1 d . . .
H75 H 0.7463 1.1836 0.1495 0.039 Uiso 1 1 calc R . .
C76 C 0.5970(6) 1.0671(4) 0.1597(3) 0.0386(12) Uani 1 1 d . . .
H76 H 0.6022 1.0225 0.2118 0.046 Uiso 1 1 calc R . .
C81 C 0.7093(5) 0.1941(4) 0.4626(3) 0.0313(11) Uani 1 1 d . . .
C82 C 0.7591(6) 0.2561(4) 0.5030(3) 0.0362(12) Uani 1 1 d . . .
H82 H 0.7568 0.3362 0.4839 0.043 Uiso 1 1 calc R . .
C83 C 0.8119(7) 0.2024(5) 0.5705(3) 0.0496(15) Uani 1 1 d . . .
H83 H 0.8462 0.2450 0.5973 0.060 Uiso 1 1 calc R . .
C84 C 0.8137(7) 0.0834(5) 0.5987(4) 0.0576(19) Uani 1 1 d . . .
H84 H 0.8477 0.0455 0.6455 0.069 Uiso 1 1 calc R . .
C85 C 0.7662(8) 0.0215(5) 0.5586(4) 0.0585(19) Uani 1 1 d . . .
H85 H 0.7704 -0.0586 0.5772 0.070 Uiso 1 1 calc R . .
C86 C 0.7123(6) 0.0760(4) 0.4910(3) 0.0440(14) Uani 1 1 d . . .
H86 H 0.6778 0.0332 0.4644 0.053 Uiso 1 1 calc R . .
C1L C 0.0799(7) 0.2497(4) 0.2393(3) 0.0433(13) Uani 1 1 d . . .
H1L H 0.0541 0.3209 0.2002 0.052 Uiso 1 1 calc R . .
Cl11 Cl 0.1111(2) 0.28035(13) 0.32051(10) 0.0573(4) Uani 1 1 d . . .
Cl12 Cl -0.06478(18) 0.15195(14) 0.26760(11) 0.0606(4) Uani 1 1 d . . .
Cl13 Cl 0.2423(2) 0.19452(15) 0.19470(13) 0.0815(6) Uani 1 1 d . . .

loop_
_atom_site_aniso_label
_atom_site_aniso_U_11
_atom_site_aniso_U_22
_atom_site_aniso_U_33
_atom_site_aniso_U_23
_atom_site_aniso_U_13
_atom_site_aniso_U_12
Fe1 0.0180(3) 0.0209(3) 0.0247(3) -0.0060(2) -0.0034(3) 0.0023(2)
Cl1 0.0218(6) 0.0324(6) 0.0462(7) -0.0046(5) -0.0141(5) -0.0013(5)
Cl2 0.0384(7) 0.0325(6) 0.0416(7) -0.0165(5) 0.0050(5) 0.0044(5)
O1 0.0156(15) 0.0183(14) 0.0217(14) -0.0047(11) -0.0054(11) -0.0007(11)
B1 0.013(2) 0.021(2) 0.026(2) -0.0070(19) -0.0090(19) 0.0000(18)
B2 0.019(2) 0.017(2) 0.025(2) -0.0064(18) -0.0065(19) -0.0012(18)
N11 0.0188(19) 0.0240(18) 0.0193(17) -0.0059(14) -0.0058(14) -0.0010(14)
N12 0.029(2) 0.0271(19) 0.0191(17) -0.0090(15) -0.0067(15) 0.0054(16)
C13 0.036(3) 0.029(2) 0.029(2) -0.0131(19) -0.009(2) 0.003(2)
C14 0.042(3) 0.033(2) 0.024(2) -0.0070(19) -0.010(2) -0.012(2)
C15 0.024(2) 0.027(2) 0.033(2) -0.0085(19) -0.0107(19) -0.0039(18)
N21 0.0198(19) 0.0206(18) 0.0235(18) -0.0060(14) -0.0050(15) -0.0005(14)
N22 0.026(2) 0.0254(19) 0.0220(18) -0.0063(15) -0.0006(15) 0.0015(16)
C23 0.029(3) 0.039(3) 0.030(2) -0.012(2) 0.004(2) 0.004(2)
C24 0.034(3) 0.036(3) 0.029(3) -0.002(2) 0.004(2) -0.003(2)
C25 0.035(3) 0.023(2) 0.036(3) -0.0022(19) -0.006(2) -0.004(2)
N31 0.0181(19) 0.0231(18) 0.0282(19) -0.0060(15) -0.0072(15) -0.0006(14)
N32 0.0156(18) 0.0199(17) 0.0265(18) -0.0064(14) -0.0055(14) -0.0013(14)
C33 0.026(2) 0.022(2) 0.029(2) -0.0089(18) -0.0078(18) 0.0029(18)
C34 0.020(2) 0.028(2) 0.051(3) -0.007(2) -0.013(2) 0.0073(19)
C35 0.021(2) 0.032(2) 0.046(3) -0.011(2) -0.013(2) 0.0030(19)
C41 0.022(2) 0.022(2) 0.023(2) -0.0089(17) -0.0031(17) -0.0025(17)
C42 0.027(3) 0.032(2) 0.025(2) -0.0083(19) -0.0045(19) 0.0014(19)
C43 0.047(3) 0.039(3) 0.026(2) -0.007(2) -0.010(2) 0.003(2)
C44 0.053(4) 0.040(3) 0.028(3) -0.006(2) -0.002(2) -0.003(3)
C45 0.034(3) 0.052(3) 0.032(3) -0.013(2) 0.003(2) -0.012(2)
C46 0.025(3) 0.045(3) 0.028(2) -0.013(2) -0.0034(19) -0.006(2)
C51 0.021(2) 0.0166(19) 0.026(2) -0.0043(16) -0.0075(17) -0.0001(16)
C52 0.027(3) 0.035(3) 0.031(2) -0.013(2) -0.005(2) -0.004(2)
C53 0.041(3) 0.044(3) 0.031(2) -0.019(2) -0.004(2) -0.005(2)
C54 0.046(3) 0.042(3) 0.045(3) -0.026(2) -0.019(3) 0.001(2)
C55 0.028(3) 0.048(3) 0.051(3) -0.029(2) -0.014(2) 0.000(2)
C56 0.029(3) 0.037(3) 0.036(3) -0.017(2) -0.011(2) -0.005(2)
N61 0.024(2) 0.0252(19) 0.034(2) -0.0106(16) -0.0091(16) 0.0011(15)
N62 0.024(2) 0.0271(19) 0.0269(19) -0.0063(15) -0.0102(16) -0.0005(15)
C63 0.030(3) 0.026(2) 0.025(2) -0.0050(18) -0.0058(19) 0.0032(19)
C64 0.037(3) 0.026(2) 0.040(3) -0.002(2) -0.011(2) -0.012(2)
C65 0.035(3) 0.028(2) 0.036(3) -0.008(2) -0.013(2) -0.005(2)
C71 0.030(3) 0.026(2) 0.035(3) -0.0087(19) -0.009(2) 0.0055(19)
C72 0.040(3) 0.038(3) 0.037(3) -0.012(2) -0.012(2) 0.002(2)
C73 0.071(4) 0.029(3) 0.033(3) -0.001(2) -0.009(3) -0.011(3)
C74 0.042(3) 0.027(2) 0.053(3) -0.011(2) -0.004(3) -0.006(2)
C75 0.041(3) 0.023(2) 0.044(3) -0.016(2) -0.024(2) -0.001(2)
C76 0.044(3) 0.029(3) 0.047(3) -0.010(2) -0.021(3) 0.004(2)
C81 0.033(3) 0.025(2) 0.030(2) -0.0023(19) -0.005(2) -0.004(2)
C82 0.036(3) 0.035(3) 0.034(3) -0.007(2) -0.007(2) -0.005(2)
C83 0.052(4) 0.060(4) 0.039(3) -0.010(3) -0.021(3) -0.009(3)
C84 0.061(4) 0.054(4) 0.051(3) 0.011(3) -0.035(3) -0.018(3)
C85 0.063(4) 0.043(3) 0.061(4) 0.010(3) -0.034(3) -0.007(3)
C86 0.047(3) 0.030(3) 0.053(3) -0.002(2) -0.023(3) -0.002(2)
C1L 0.046(3) 0.027(3) 0.054(3) -0.013(2) -0.005(3) 0.000(2)
Cl11 0.0678(11) 0.0457(8) 0.0698(10) -0.0248(7) -0.0316(8) 0.0118(7)
Cl12 0.0492(9) 0.0568(9) 0.0787(11) -0.0244(8) -0.0136(8) -0.0088(7)
Cl13 0.0653(12) 0.0525(10) 0.1159(16) -0.0437(10) 0.0306(11) -0.0105(8)

loop_
_atom_type_symbol
_atom_type_description
_atom_type_scat_dispersion_real
_atom_type_scat_dispersion_imag
_atom_type_scat_source
C C 0.0033 0.0016 'International Tables Vol C Tables 4.2.6.8 and 6.1.1.4'
H H 0.0000 0.0000 'International Tables Vol C Tables 4.2.6.8 and 6.1.1.4'
B B 0.0013 0.0007 'International Tables Vol C Tables 4.2.6.8 and 6.1.1.4'
Cl Cl 0.1484 0.1585 'International Tables Vol C Tables 4.2.6.8 and 6.1.1.4'
Fe Fe 0.3463 0.8444 'International Tables Vol C Tables 4.2.6.8 and 6.1.1.4'
N N 0.0061 0.0033 'International Tables Vol C Tables 4.2.6.8 and 6.1.1.4'
O O 0.0106 0.0060 'International Tables Vol C Tables 4.2.6.8 and 6.1.1.4'

loop_
_geom_angle_atom_site_label_1
_geom_angle_atom_site_label_2
_geom_angle_atom_site_label_3
_geom_angle
_geom_angle_site_symmetry_1
_geom_angle_site_symmetry_3
_geom_angle_publ_flag
N22 Fe1 N12 94.92(14) . . ?
N22 Fe1 O1 77.34(13) . . ?
N12 Fe1 O1 76.98(13) . . ?
N22 Fe1 N61 170.95(15) . . ?
N12 Fe1 N61 84.44(14) . . ?
O1 Fe1 N61 93.75(13) . . ?
N22 Fe1 Cl2 93.30(11) . . ?
N12 Fe1 Cl2 94.06(11) . . ?
O1 Fe1 Cl2 166.26(8) . . ?
N61 Fe1 Cl2 95.74(11) . . ?
N22 Fe1 Cl1 90.73(11) . . ?
N12 Fe1 Cl1 164.75(11) . . ?
O1 Fe1 Cl1 90.51(9) . . ?
N61 Fe1 Cl1 87.76(11) . . ?
Cl2 Fe1 Cl1 99.76(6) . . ?
B1 O1 B2 116.3(3) . . ?
B1 O1 Fe1 116.5(3) . . ?
B2 O1 Fe1 116.9(2) . . ?
O1 B1 N11 105.5(3) . . ?
O1 B1 N31 100.7(3) . . ?
N11 B1 N31 106.9(3) . . ?
O1 B1 C41 116.4(3) . . ?
N11 B1 C41 113.1(3) . . ?
N31 B1 C41 113.1(4) . . ?
O1 B2 N21 106.1(3) . . ?
O1 B2 C51 115.3(3) . . ?
N21 B2 C51 113.8(4) . . ?
O1 B2 N32 100.2(3) . . ?
N21 B2 N32 109.2(3) . . ?
C51 B2 N32 111.3(4) . . ?
C15 N11 N12 108.4(4) . . ?
C15 N11 B1 133.8(4) . . ?
N12 N11 B1 117.8(3) . . ?
C13 N12 N11 107.1(4) . . ?
C13 N12 Fe1 136.2(3) . . ?
N11 N12 Fe1 116.6(3) . . ?
N12 C13 C14 110.1(4) . . ?
N12 C13 H13 125.0 . . ?
C14 C13 H13 125.0 . . ?
C15 C14 C13 104.7(4) . . ?
C15 C14 H14 127.7 . . ?
C13 C14 H14 127.7 . . ?
N11 C15 C14 109.8(4) . . ?
N11 C15 H15 125.1 . . ?
C14 C15 H15 125.1 . . ?
C25 N21 N22 108.6(4) . . ?
C25 N21 B2 133.3(4) . . ?
N22 N21 B2 117.9(3) . . ?
C23 N22 N21 107.5(4) . . ?
C23 N22 Fe1 134.0(3) . . ?
N21 N22 Fe1 116.3(3) . . ?
N22 C23 C24 109.4(4) . . ?
N22 C23 H23 125.3 . . ?
C24 C23 H23 125.3 . . ?
C25 C24 C23 105.6(4) . . ?
C25 C24 H24 127.2 . . ?
C23 C24 H24 127.2 . . ?
N21 C25 C24 108.9(4) . . ?
N21 C25 H25 125.6 . . ?
C24 C25 H25 125.6 . . ?
C35 N31 N32 108.5(3) . . ?
C35 N31 B1 139.7(4) . . ?
N32 N31 B1 111.7(3) . . ?
C33 N32 N31 108.3(3) . . ?
C33 N32 B2 141.2(4) . . ?
N31 N32 B2 110.5(3) . . ?
N32 C33 C34 107.8(4) . . ?
N32 C33 C71 122.7(4) . . ?
C34 C33 C71 129.4(4) . . ?
C35 C34 C33 106.6(4) . . ?
C35 C34 H34 126.7 . . ?
C33 C34 H34 126.7 . . ?
N31 C35 C34 108.9(4) . . ?
N31 C35 H35 125.5 . . ?
C34 C35 H35 125.5 . . ?
C42 C41 C46 116.5(4) . . ?
C42 C41 B1 121.5(4) . . ?
C46 C41 B1 122.0(4) . . ?
C41 C42 C43 121.7(5) . . ?
C41 C42 H42 119.1 . . ?
C43 C42 H42 119.1 . . ?
C44 C43 C42 120.7(5) . . ?
C44 C43 H43 119.7 . . ?
C42 C43 H43 119.7 . . ?
C43 C44 C45 119.0(5) . . ?
C43 C44 H44 120.5 . . ?
C45 C44 H44 120.5 . . ?
C44 C45 C46 120.1(5) . . ?
C44 C45 H45 120.0 . . ?
C46 C45 H45 120.0 . . ?
C45 C46 C41 122.1(5) . . ?
C45 C46 H46 119.0 . . ?
C41 C46 H46 119.0 . . ?
C52 C51 C56 116.8(4) . . ?
C52 C51 B2 119.5(4) . . ?
C56 C51 B2 123.6(4) . . ?
C53 C52 C51 122.2(5) . . ?
C53 C52 H52 118.9 . . ?
C51 C52 H52 118.9 . . ?
C54 C53 C52 119.0(5) . . ?
C54 C53 H53 120.5 . . ?
C52 C53 H53 120.5 . . ?
C55 C54 C53 120.4(5) . . ?
C55 C54 H54 119.8 . . ?
C53 C54 H54 119.8 . . ?
C54 C55 C56 120.0(5) . . ?
C54 C55 H55 120.0 . . ?
C56 C55 H55 120.0 . . ?
C55 C56 C51 121.5(5) . . ?
C55 C56 H56 119.2 . . ?
C51 C56 H56 119.2 . . ?
C65 N61 N62 105.4(3) . . ?
C65 N61 Fe1 132.7(3) . . ?
N62 N61 Fe1 121.6(3) . . ?
C63 N62 N61 111.3(4) . . ?
C63 N62 H62 124.3 . . ?
N61 N62 H62 124.3 . . ?
N62 C63 C64 106.9(4) . . ?
N62 C63 C81 121.2(4) . . ?
C64 C63 C81 131.9(4) . . ?
C63 C64 C65 105.4(4) . . ?
C63 C64 H64 127.3 . . ?
C65 C64 H64 127.3 . . ?
N61 C65 C64 111.0(4) . . ?
N61 C65 H65 124.5 . . ?
C64 C65 H65 124.5 . . ?
C76 C71 C72 118.4(5) . . ?
C76 C71 C33 123.1(4) . . ?
C72 C71 C33 118.4(4) . . ?
C73 C72 C71 121.2(5) . . ?
C73 C72 H72 119.4 . . ?
C71 C72 H72 119.4 . . ?
C72 C73 C74 119.4(5) . . ?
C72 C73 H73 120.3 . . ?
C74 C73 H73 120.3 . . ?
C73 C74 C75 119.6(5) . . ?
C73 C74 H74 120.2 . . ?
C75 C74 H74 120.2 . . ?
C76 C75 C74 120.0(5) . . ?
C76 C75 H75 120.0 . . ?
C74 C75 H75 120.0 . . ?
C75 C76 C71 121.1(4) . . ?
C75 C76 H76 119.4 . . ?
C71 C76 H76 119.4 . . ?
C86 C81 C82 119.5(4) . . ?
C86 C81 C63 119.2(5) . . ?
C82 C81 C63 121.3(4) . . ?
C83 C82 C81 121.0(5) . . ?
C83 C82 H82 119.5 . . ?
C81 C82 H82 119.5 . . ?
C82 C83 C84 119.0(6) . . ?
C82 C83 H83 120.5 . . ?
C84 C83 H83 120.5 . . ?
C85 C84 C83 120.3(5) . . ?
C85 C84 H84 119.8 . . ?
C83 C84 H84 119.8 . . ?
C84 C85 C86 120.4(6) . . ?
C84 C85 H85 119.8 . . ?
C86 C85 H85 119.8 . . ?
C85 C86 C81 119.7(6) . . ?
C85 C86 H86 120.1 . . ?
C81 C86 H86 120.1 . . ?
Cl12 C1L Cl11 110.9(3) . . ?
Cl12 C1L Cl13 109.7(3) . . ?
Cl11 C1L Cl13 109.4(3) . . ?
Cl12 C1L H1L 108.9 . . ?
Cl11 C1L H1L 108.9 . . ?
Cl13 C1L H1L 108.9 . . ?

loop_
_geom_bond_atom_site_label_1
_geom_bond_atom_site_label_2
_geom_bond_distance
_geom_bond_site_symmetry_2
_geom_bond_publ_flag
Fe1 N22 2.101(4) . ?
Fe1 N12 2.110(4) . ?
Fe1 O1 2.123(3) . ?
Fe1 N61 2.154(4) . ?
Fe1 Cl2 2.2831(14) . ?
Fe1 Cl1 2.3384(14) . ?
O1 B1 1.480(5) . ?
O1 B2 1.486(5) . ?
B1 N11 1.569(6) . ?
B1 N31 1.586(6) . ?
B1 C41 1.598(6) . ?
B2 N21 1.566(6) . ?
B2 C51 1.596(7) . ?
B2 N32 1.606(6) . ?
N11 C15 1.354(6) . ?
N11 N12 1.365(5) . ?
N12 C13 1.343(6) . ?
C13 C14 1.397(7) . ?
C13 H13 0.9500 . ?
C14 C15 1.364(7) . ?
C14 H14 0.9500 . ?
C15 H15 0.9500 . ?
N21 C25 1.357(6) . ?
N21 N22 1.377(5) . ?
N22 C23 1.355(6) . ?
C23 C24 1.396(7) . ?
C23 H23 0.9500 . ?
C24 C25 1.389(7) . ?
C24 H24 0.9500 . ?
C25 H25 0.9500 . ?
N31 C35 1.339(6) . ?
N31 N32 1.368(5) . ?
N32 C33 1.363(5) . ?
C33 C34 1.386(7) . ?
C33 C71 1.493(6) . ?
C34 C35 1.382(7) . ?
C34 H34 0.9500 . ?
C35 H35 0.9500 . ?
C41 C42 1.391(6) . ?
C41 C46 1.398(7) . ?
C42 C43 1.400(7) . ?
C42 H42 0.9500 . ?
C43 C44 1.376(8) . ?
C43 H43 0.9500 . ?
C44 C45 1.382(8) . ?
C44 H44 0.9500 . ?
C45 C46 1.398(7) . ?
C45 H45 0.9500 . ?
C46 H46 0.9500 . ?
C51 C52 1.402(6) . ?
C51 C56 1.404(6) . ?
C52 C53 1.397(7) . ?
C52 H52 0.9500 . ?
C53 C54 1.390(8) . ?
C53 H53 0.9500 . ?
C54 C55 1.380(8) . ?
C54 H54 0.9500 . ?
C55 C56 1.394(7) . ?
C55 H55 0.9500 . ?
C56 H56 0.9500 . ?
N61 C65 1.336(6) . ?
N61 N62 1.367(5) . ?
N62 C63 1.349(6) . ?
N62 H62 0.8800 . ?
C63 C64 1.386(7) . ?
C63 C81 1.481(6) . ?
C64 C65 1.394(6) . ?
C64 H64 0.9500 . ?
C65 H65 0.9500 . ?
C71 C76 1.396(7) . ?
C71 C72 1.412(6) . ?
C72 C73 1.378(7) . ?
C72 H72 0.9500 . ?
C73 C74 1.398(8) . ?
C73 H73 0.9500 . ?
C74 C75 1.417(7) . ?
C74 H74 0.9500 . ?
C75 C76 1.367(7) . ?
C75 H75 0.9500 . ?
C76 H76 0.9500 . ?
C81 C86 1.401(7) . ?
C81 C82 1.402(7) . ?
C82 C83 1.388(7) . ?
C82 H82 0.9500 . ?
C83 C84 1.410(9) . ?
C83 H83 0.9500 . ?
C84 C85 1.387(9) . ?
C84 H84 0.9500 . ?
C85 C86 1.397(7) . ?
C85 H85 0.9500 . ?
C86 H86 0.9500 . ?
C1L Cl12 1.752(6) . ?
C1L Cl11 1.755(6) . ?
C1L Cl13 1.777(6) . ?
C1L H1L 1.0000 . ?

loop_
_geom_hbond_atom_site_label_D
_geom_hbond_atom_site_label_H
_geom_hbond_atom_site_label_A
_geom_hbond_distance_DH
_geom_hbond_distance_HA
_geom_hbond_distance_DA
_geom_hbond_angle_DHA
_geom_hbond_site_symmetry_A
N62 H62 Cl1 0.88 2.45 3.017(4) 122.3 .
C15 H15 Cl1 0.95 2.71 3.636(5) 166.2 1_455
C46 H46 Cl1 0.95 2.79 3.687(5) 158.1 1_455

loop_
_geom_torsion_atom_site_label_1
_geom_torsion_atom_site_label_2
_geom_torsion_atom_site_label_3
_geom_torsion_atom_site_label_4
_geom_torsion
_geom_torsion_site_symmetry_1
_geom_torsion_site_symmetry_2
_geom_torsion_site_symmetry_3
_geom_torsion_site_symmetry_4
_geom_torsion_publ_flag
N22 Fe1 O1 B1 121.9(3) . . . . ?
N12 Fe1 O1 B1 23.7(2) . . . . ?
N61 Fe1 O1 B1 -59.7(3) . . . . ?
Cl2 Fe1 O1 B1 73.9(5) . . . . ?
Cl1 Fe1 O1 B1 -147.5(2) . . . . ?
N22 Fe1 O1 B2 -22.0(3) . . . . ?
N12 Fe1 O1 B2 -120.2(3) . . . . ?
N61 Fe1 O1 B2 156.4(3) . . . . ?
Cl2 Fe1 O1 B2 -70.0(5) . . . . ?
Cl1 Fe1 O1 B2 68.6(3) . . . . ?
B2 O1 B1 N11 116.9(4) . . . . ?
Fe1 O1 B1 N11 -27.2(3) . . . . ?
B2 O1 B1 N31 5.8(5) . . . . ?
Fe1 O1 B1 N31 -138.3(2) . . . . ?
B2 O1 B1 C41 -116.8(4) . . . . ?
Fe1 O1 B1 C41 99.1(4) . . . . ?
B1 O1 B2 N21 -121.4(4) . . . . ?
Fe1 O1 B2 N21 22.5(4) . . . . ?
B1 O1 B2 C51 111.6(4) . . . . ?
Fe1 O1 B2 C51 -104.4(4) . . . . ?
B1 O1 B2 N32 -7.9(4) . . . . ?
Fe1 O1 B2 N32 136.1(2) . . . . ?
O1 B1 N11 C15 -166.0(4) . . . . ?
N31 B1 N11 C15 -59.4(5) . . . . ?
C41 B1 N11 C15 65.7(5) . . . . ?
O1 B1 N11 N12 15.6(4) . . . . ?
N31 B1 N11 N12 122.2(3) . . . . ?
C41 B1 N11 N12 -112.7(4) . . . . ?
C15 N11 N12 C13 0.2(4) . . . . ?
B1 N11 N12 C13 179.1(3) . . . . ?
C15 N11 N12 Fe1 -176.2(3) . . . . ?
B1 N11 N12 Fe1 2.7(4) . . . . ?
N22 Fe1 N12 C13 95.4(4) . . . . ?
O1 Fe1 N12 C13 171.2(4) . . . . ?
N61 Fe1 N12 C13 -93.7(4) . . . . ?
Cl2 Fe1 N12 C13 1.7(4) . . . . ?
Cl1 Fe1 N12 C13 -153.2(3) . . . . ?
N22 Fe1 N12 N11 -89.6(3) . . . . ?
O1 Fe1 N12 N11 -13.8(2) . . . . ?
N61 Fe1 N12 N11 81.4(3) . . . . ?
Cl2 Fe1 N12 N11 176.8(3) . . . . ?
Cl1 Fe1 N12 N11 21.8(6) . . . . ?
N11 N12 C13 C14 0.3(5) . . . . ?
Fe1 N12 C13 C14 175.7(3) . . . . ?
N12 C13 C14 C15 -0.7(5) . . . . ?
N12 N11 C15 C14 -0.7(5) . . . . ?
B1 N11 C15 C14 -179.3(4) . . . . ?
C13 C14 C15 N11 0.9(5) . . . . ?
O1 B2 N21 C25 176.9(4) . . . . ?
C51 B2 N21 C25 -55.3(6) . . . . ?
N32 B2 N21 C25 69.7(6) . . . . ?
O1 B2 N21 N22 -8.9(5) . . . . ?
C51 B2 N21 N22 118.9(4) . . . . ?
N32 B2 N21 N22 -116.1(4) . . . . ?
C25 N21 N22 C23 1.2(5) . . . . ?
B2 N21 N22 C23 -174.4(4) . . . . ?
C25 N21 N22 Fe1 167.0(3) . . . . ?
B2 N21 N22 Fe1 -8.6(4) . . . . ?
N12 Fe1 N22 C23 -107.4(5) . . . . ?
O1 Fe1 N22 C23 177.2(5) . . . . ?
N61 Fe1 N22 C23 167.1(8) . . . . ?
Cl2 Fe1 N22 C23 -13.0(5) . . . . ?
Cl1 Fe1 N22 C23 86.8(5) . . . . ?
N12 Fe1 N22 N21 91.6(3) . . . . ?
O1 Fe1 N22 N21 16.1(3) . . . . ?
N61 Fe1 N22 N21 6.1(12) . . . . ?
Cl2 Fe1 N22 N21 -174.0(3) . . . . ?
Cl1 Fe1 N22 N21 -74.2(3) . . . . ?
N21 N22 C23 C24 -2.2(5) . . . . ?
Fe1 N22 C23 C24 -164.4(4) . . . . ?
N22 C23 C24 C25 2.4(6) . . . . ?
N22 N21 C25 C24 0.3(5) . . . . ?
B2 N21 C25 C24 174.9(4) . . . . ?
C23 C24 C25 N21 -1.6(6) . . . . ?
O1 B1 N31 C35 175.2(5) . . . . ?
N11 B1 N31 C35 65.2(7) . . . . ?
C41 B1 N31 C35 -59.9(7) . . . . ?
O1 B1 N31 N32 -0.7(4) . . . . ?
N11 B1 N31 N32 -110.7(4) . . . . ?
C41 B1 N31 N32 124.2(4) . . . . ?
C35 N31 N32 C33 0.8(5) . . . . ?
B1 N31 N32 C33 178.0(4) . . . . ?
C35 N31 N32 B2 178.7(4) . . . . ?
B1 N31 N32 B2 -4.1(5) . . . . ?
O1 B2 N32 C33 -176.1(5) . . . . ?
N21 B2 N32 C33 -65.0(7) . . . . ?
C51 B2 N32 C33 61.5(7) . . . . ?
O1 B2 N32 N31 7.0(4) . . . . ?
N21 B2 N32 N31 118.1(4) . . . . ?
C51 B2 N32 N31 -115.4(4) . . . . ?
N31 N32 C33 C34 -1.0(5) . . . . ?
B2 N32 C33 C34 -177.9(5) . . . . ?
N31 N32 C33 C71 -177.8(4) . . . . ?
B2 N32 C33 C71 5.3(9) . . . . ?
N32 C33 C34 C35 0.8(6) . . . . ?
C71 C33 C34 C35 177.4(5) . . . . ?
N32 N31 C35 C34 -0.3(6) . . . . ?
B1 N31 C35 C34 -176.3(5) . . . . ?
C33 C34 C35 N31 -0.3(6) . . . . ?
O1 B1 C41 C42 -3.1(6) . . . . ?
N11 B1 C41 C42 119.4(5) . . . . ?
N31 B1 C41 C42 -118.9(5) . . . . ?
O1 B1 C41 C46 179.3(4) . . . . ?
N11 B1 C41 C46 -58.3(6) . . . . ?
N31 B1 C41 C46 63.4(6) . . . . ?
C46 C41 C42 C43 0.8(7) . . . . ?
B1 C41 C42 C43 -177.0(5) . . . . ?
C41 C42 C43 C44 -0.3(8) . . . . ?
C42 C43 C44 C45 -0.2(9) . . . . ?
C43 C44 C45 C46 0.1(9) . . . . ?
C44 C45 C46 C41 0.4(9) . . . . ?
C42 C41 C46 C45 -0.8(8) . . . . ?
B1 C41 C46 C45 177.0(5) . . . . ?
O1 B2 C51 C52 -66.5(5) . . . . ?
N21 B2 C51 C52 170.5(4) . . . . ?
N32 B2 C51 C52 46.6(5) . . . . ?
O1 B2 C51 C56 111.6(5) . . . . ?
N21 B2 C51 C56 -11.4(6) . . . . ?
N32 B2 C51 C56 -135.3(4) . . . . ?
C56 C51 C52 C53 0.4(7) . . . . ?
B2 C51 C52 C53 178.6(4) . . . . ?
C51 C52 C53 C54 -0.9(7) . . . . ?
C52 C53 C54 C55 0.5(8) . . . . ?
C53 C54 C55 C56 0.4(8) . . . . ?
C54 C55 C56 C51 -1.0(8) . . . . ?
C52 C51 C56 C55 0.6(7) . . . . ?
B2 C51 C56 C55 -177.6(4) . . . . ?
N22 Fe1 N61 C65 106.7(10) . . . . ?
N12 Fe1 N61 C65 20.3(5) . . . . ?
O1 Fe1 N61 C65 96.8(5) . . . . ?
Cl2 Fe1 N61 C65 -73.2(5) . . . . ?
Cl1 Fe1 N61 C65 -172.8(5) . . . . ?
N22 Fe1 N61 N62 -80.1(10) . . . . ?
N12 Fe1 N61 N62 -166.5(3) . . . . ?
O1 Fe1 N61 N62 -90.0(3) . . . . ?
Cl2 Fe1 N61 N62 99.9(3) . . . . ?
Cl1 Fe1 N61 N62 0.4(3) . . . . ?
C65 N61 N62 C63 0.4(5) . . . . ?
Fe1 N61 N62 C63 -174.4(3) . . . . ?
N61 N62 C63 C64 -0.5(5) . . . . ?
N61 N62 C63 C81 178.7(4) . . . . ?
N62 C63 C64 C65 0.3(6) . . . . ?
C81 C63 C64 C65 -178.7(5) . . . . ?
N62 N61 C65 C64 -0.2(6) . . . . ?
Fe1 N61 C65 C64 173.8(4) . . . . ?
C63 C64 C65 N61 -0.1(6) . . . . ?
N32 C33 C71 C76 -56.2(7) . . . . ?
C34 C33 C71 C76 127.7(6) . . . . ?
N32 C33 C71 C72 125.6(5) . . . . ?
C34 C33 C71 C72 -50.5(8) . . . . ?
C76 C71 C72 C73 2.7(8) . . . . ?
C33 C71 C72 C73 -179.1(5) . . . . ?
C71 C72 C73 C74 1.5(9) . . . . ?
C72 C73 C74 C75 -4.2(9) . . . . ?
C73 C74 C75 C76 2.8(8) . . . . ?
C74 C75 C76 C71 1.5(8) . . . . ?
C72 C71 C76 C75 -4.2(8) . . . . ?
C33 C71 C76 C75 177.6(5) . . . . ?
N62 C63 C81 C86 -146.4(5) . . . . ?
C64 C63 C81 C86 32.6(8) . . . . ?
N62 C63 C81 C82 32.7(7) . . . . ?
C64 C63 C81 C82 -148.3(6) . . . . ?
C86 C81 C82 C83 0.2(8) . . . . ?
C63 C81 C82 C83 -178.8(5) . . . . ?
C81 C82 C83 C84 -0.5(9) . . . . ?
C82 C83 C84 C85 1.3(10) . . . . ?
C83 C84 C85 C86 -1.7(11) . . . . ?
C84 C85 C86 C81 1.4(10) . . . . ?
C82 C81 C86 C85 -0.7(9) . . . . ?
C63 C81 C86 C85 178.4(6) . . . . ?
